data_4125505
loop_
_publ_author_name
'Schickedanz, Kai'
'Radtke, Julian'
'Bolte, Michael'
'Lerner, Hans-Wolfram'
'Wagner, Matthias'

_publ_section_title
;
 Facile Route to Quadruply Annulated Borepins.
;
_journal_issue 7
_journal_name_full 'Journal of the American Chemical Society'
_journal_page_first 2842
_journal_page_last 2851
_journal_paper_doi 10.1021/jacs.7b00268
_journal_volume 139
_journal_year 2017
_chemical_formula_moiety 'C33 H23 B Br2'
_chemical_formula_sum 'C33 H23 B Br2'
_chemical_formula_weight 590.14
_space_group_crystal_system triclinic
_space_group_IT_number 2
_space_group_name_Hall '-P 1'
_space_group_name_H-M_alt 'P -1'
_symmetry_space_group_name_Hall '-P 1'
_symmetry_space_group_name_H-M 'P -1'
_atom_sites_solution_hydrogens geom
_audit_creation_method SHELXL-2016/6
_cell_angle_alpha 81.866(7)
_cell_angle_beta 85.884(7)
_cell_angle_gamma 77.541(6)
_cell_formula_units_Z 2
_cell_length_a 8.5016(7)
_cell_length_b 10.3643(9)
_cell_length_c 14.9812(14)
_cell_measurement_reflns_used 15952
_cell_measurement_temperature 173(2)
_cell_measurement_theta_max 30.65
_cell_measurement_theta_min 3.2
_cell_volume 1274.8(2)
_computing_cell_refinement 'X-Area (Stoe & Cie, 2001)'
_computing_data_collection 'X-Area (Stoe & Cie, 2001)'
_computing_data_reduction 'X-Area (Stoe & Cie, 2001)'
_computing_molecular_graphics 'XP in SHELXTL-Plus (Sheldrick, 2008)'
_computing_publication_material SHELXL
_computing_structure_refinement 'SHELXL (Sheldrick, 2008)'
_computing_structure_solution 'SHELXS (Sheldrick, 2008)'
_diffrn_ambient_temperature 173(2)
_diffrn_measured_fraction_theta_full 0.997
_diffrn_measured_fraction_theta_max 0.997
_diffrn_measurement_device_type 'STOE IPDS II two-circle-diffractometer'
_diffrn_measurement_method \w
_diffrn_radiation_type MoK\a
_diffrn_radiation_wavelength 0.71073
_diffrn_reflns_av_R_equivalents 0.0697
_diffrn_reflns_av_unetI/netI 0.0607
_diffrn_reflns_Laue_measured_fraction_full 0.997
_diffrn_reflns_Laue_measured_fraction_max 0.997
_diffrn_reflns_limit_h_max 10
_diffrn_reflns_limit_h_min -10
_diffrn_reflns_limit_k_max 12
_diffrn_reflns_limit_k_min -12
_diffrn_reflns_limit_l_max 17
_diffrn_reflns_limit_l_min -17
_diffrn_reflns_number 21989
_diffrn_reflns_point_group_measured_fraction_full 0.997
_diffrn_reflns_point_group_measured_fraction_max 0.997
_diffrn_reflns_theta_full 25.000
_diffrn_reflns_theta_max 25.026
_diffrn_reflns_theta_min 3.498
_diffrn_source 'Genix 3D I\mS microfocus X-ray source'
_exptl_absorpt_coefficient_mu 3.201
_exptl_absorpt_correction_T_max 1.000
_exptl_absorpt_correction_T_min 0.476
_exptl_absorpt_correction_type multi-scan
_exptl_absorpt_process_details 'X-Area (Stoe & Cie, 2001)'
_exptl_crystal_colour orange
_exptl_crystal_density_diffrn 1.537
_exptl_crystal_description block
_exptl_crystal_F_000 592
_exptl_crystal_size_max 0.120
_exptl_crystal_size_mid 0.070
_exptl_crystal_size_min 0.060
_refine_diff_density_max 1.673
_refine_diff_density_min -0.716
_refine_diff_density_rms 0.114
_refine_ls_extinction_method none
_refine_ls_goodness_of_fit_ref 1.046
_refine_ls_hydrogen_treatment constr
_refine_ls_matrix_type full
_refine_ls_number_parameters 328
_refine_ls_number_reflns 4489
_refine_ls_number_restraints 0
_refine_ls_restrained_S_all 1.046
_refine_ls_R_factor_all 0.0961
_refine_ls_R_factor_gt 0.0669
_refine_ls_shift/su_max 0.000
_refine_ls_shift/su_mean 0.000
_refine_ls_structure_factor_coef Fsqd
_refine_ls_weighting_details 'w=1/[\s^2^(Fo^2^)+(0.1013P)^2^+0.0564P] where P=(Fo^2^+2Fc^2^)/3'
_refine_ls_weighting_scheme calc
_refine_ls_wR_factor_gt 0.1549
_refine_ls_wR_factor_ref 0.1697
_reflns_Friedel_coverage 0.000
_reflns_number_gt 3318
_reflns_number_total 4489
_reflns_threshold_expression 'I > 2\s(I)'
_cod_data_source_file ja7b00268_si_002.cif
_cod_data_source_block wa2379
_cod_depositor_comments 'Adding full bibliography for 4125504--4125509.cif.'
_cod_database_code 4125505
_shelx_shelxl_version_number 2016/6
_shelx_space_group_comment
; 
The symmetry employed for this shelxl refinement is uniquely defined 
by the following loop, which should always be used as a source of 
symmetry information in preference to the above space-group names. 
They are only intended as comments. 
;
_shelx_estimated_absorpt_t_min 0.700
_shelx_estimated_absorpt_t_max 0.831

loop_
_space_group_symop_operation_xyz
'x, y, z'
'-x, -y, -z'

loop_
_atom_site_label
_atom_site_type_symbol
_atom_site_fract_x
_atom_site_fract_y
_atom_site_fract_z
_atom_site_U_iso_or_equiv
_atom_site_adp_type
_atom_site_occupancy
_atom_site_site_symmetry_order
_atom_site_calc_flag
_atom_site_refinement_flags_posn
_atom_site_refinement_flags_adp
B1 B 0.7383(8) 0.6168(7) 0.7316(4) 0.0293(14) Uani 1 1 d . .
Br1 Br 0.79225(8) 0.51367(7) 0.53836(5) 0.0464(2) Uani 1 1 d . .
Br2 Br 1.06141(8) 0.36376(7) 0.70740(6) 0.0564(3) Uani 1 1 d . .
C21 C 0.8757(7) 0.6505(5) 0.7851(4) 0.0290(12) Uani 1 1 d . .
C22 C 1.0020(7) 0.7090(6) 0.7398(4) 0.0328(13) Uani 1 1 d . .
C23 C 1.1108(7) 0.7513(6) 0.7886(5) 0.0358(14) Uani 1 1 d . .
H3 H 1.193536 0.790204 0.756923 0.043 Uiso 1 1 calc R U
C24 C 1.1014(8) 0.7379(6) 0.8820(5) 0.0423(16) Uani 1 1 d . .
C25 C 0.9800(8) 0.6808(7) 0.9262(4) 0.0396(15) Uani 1 1 d . .
H5 H 0.972576 0.670996 0.990312 0.048 Uiso 1 1 calc R U
C26 C 0.8684(7) 0.6372(6) 0.8809(4) 0.0327(13) Uani 1 1 d . .
C27 C 1.0266(8) 0.7208(7) 0.6391(4) 0.0402(15) Uani 1 1 d . .
H7A H 1.090142 0.788694 0.618562 0.060 Uiso 1 1 calc R U
H7B H 0.921645 0.746547 0.611232 0.060 Uiso 1 1 calc R U
H7C H 1.084082 0.634872 0.621582 0.060 Uiso 1 1 calc R U
C28 C 1.2212(10) 0.7864(9) 0.9328(6) 0.064(2) Uani 1 1 d . .
H8A H 1.190729 0.777860 0.997348 0.096 Uiso 1 1 calc R U
H8B H 1.220526 0.880096 0.910414 0.096 Uiso 1 1 calc R U
H8C H 1.329433 0.732667 0.923312 0.096 Uiso 1 1 calc R U
C29 C 0.7340(9) 0.5826(8) 0.9365(4) 0.0473(17) Uani 1 1 d . .
H9A H 0.748436 0.582501 1.000774 0.071 Uiso 1 1 calc R U
H9B H 0.737738 0.491396 0.924547 0.071 Uiso 1 1 calc R U
H9C H 0.629361 0.638872 0.919722 0.071 Uiso 1 1 calc R U
C1 C 0.6332(7) 0.7400(6) 0.6711(4) 0.0274(12) Uani 1 1 d . .
C8A C 0.5581(7) 0.7425(6) 0.5879(4) 0.0296(12) Uani 1 1 d . .
C8 C 0.6051(8) 0.6508(7) 0.5219(4) 0.0379(14) Uani 1 1 d . .
C7 C 0.5235(9) 0.6663(8) 0.4439(5) 0.0475(17) Uani 1 1 d . .
H14 H 0.557961 0.604049 0.402061 0.057 Uiso 1 1 calc R U
C6 C 0.3917(9) 0.7704(8) 0.4242(5) 0.0512(18) Uani 1 1 d . .
H15 H 0.335743 0.777276 0.370539 0.061 Uiso 1 1 calc R U
C5 C 0.3440(8) 0.8620(7) 0.4826(5) 0.0447(16) Uani 1 1 d . .
C4A C 0.4307(7) 0.8448(6) 0.5625(4) 0.0354(14) Uani 1 1 d . .
C4 C 0.3711(8) 0.9549(6) 0.6123(5) 0.0403(15) Uani 1 1 d . .
C3 C 0.4471(8) 0.9591(6) 0.6875(5) 0.0402(15) Uani 1 1 d . .
H19 H 0.414194 1.032217 0.721130 0.048 Uiso 1 1 calc R U
C2 C 0.5754(8) 0.8543(6) 0.7155(4) 0.0359(14) Uani 1 1 d . .
H20 H 0.627563 0.860417 0.768279 0.043 Uiso 1 1 calc R U
C5B C 0.2239(9) 0.9843(8) 0.4852(6) 0.056(2) Uani 1 1 d . .
H21 H 0.145847 1.020134 0.441065 0.067 Uiso 1 1 calc R U
C4B C 0.2392(9) 1.0397(7) 0.5595(5) 0.0498(18) Uani 1 1 d . .
H22 H 0.174799 1.120919 0.575208 0.060 Uiso 1 1 calc R U
C11 C 0.6626(7) 0.4887(6) 0.7563(4) 0.0305(12) Uani 1 1 d . .
C18A C 0.7356(7) 0.3499(6) 0.7807(4) 0.0306(12) Uani 1 1 d . .
C18 C 0.8988(8) 0.2792(7) 0.7679(5) 0.0414(15) Uani 1 1 d . .
C17 C 0.9451(9) 0.1419(7) 0.7922(5) 0.0502(18) Uani 1 1 d . .
H34 H 1.053594 0.099371 0.779820 0.060 Uiso 1 1 calc R U
C16 C 0.8371(11) 0.0634(7) 0.8346(5) 0.055(2) Uani 1 1 d . .
H35 H 0.872712 -0.029461 0.852499 0.067 Uiso 1 1 calc R U
C15 C 0.6792(9) 0.1253(6) 0.8491(4) 0.0437(16) Uani 1 1 d . .
C14A C 0.6332(8) 0.2658(6) 0.8210(4) 0.0342(13) Uani 1 1 d . .
C14 C 0.4661(8) 0.3057(6) 0.8393(4) 0.0378(14) Uani 1 1 d . .
C13 C 0.3961(8) 0.4364(6) 0.8126(4) 0.0382(14) Uani 1 1 d . .
H39 H 0.283302 0.467771 0.821610 0.046 Uiso 1 1 calc R U
C12 C 0.4943(7) 0.5227(6) 0.7718(4) 0.0327(13) Uani 1 1 d . .
H40 H 0.442568 0.612242 0.752814 0.039 Uiso 1 1 calc R U
C15B C 0.5352(11) 0.0826(7) 0.8878(5) 0.0526(19) Uani 1 1 d . .
H41 H 0.530301 -0.005750 0.913344 0.063 Uiso 1 1 calc R U
C14B C 0.4084(10) 0.1874(7) 0.8821(5) 0.0480(17) Uani 1 1 d . .
H42 H 0.300475 0.184755 0.902319 0.058 Uiso 1 1 calc R U

loop_
_atom_site_aniso_label
_atom_site_aniso_U_11
_atom_site_aniso_U_22
_atom_site_aniso_U_33
_atom_site_aniso_U_23
_atom_site_aniso_U_13
_atom_site_aniso_U_12
B1 0.031(3) 0.033(3) 0.020(3) -0.001(3) 0.005(3) -0.002(3)
Br1 0.0435(4) 0.0520(4) 0.0472(4) -0.0226(3) 0.0103(3) -0.0112(3)
Br2 0.0332(4) 0.0444(4) 0.0882(6) -0.0141(4) 0.0050(4) 0.0003(3)
C21 0.031(3) 0.026(3) 0.027(3) -0.003(2) -0.001(2) 0.001(2)
C22 0.031(3) 0.023(3) 0.041(3) -0.005(2) -0.003(3) 0.001(2)
C23 0.026(3) 0.027(3) 0.052(4) -0.008(3) -0.001(3) 0.001(2)
C24 0.037(3) 0.038(3) 0.050(4) -0.014(3) -0.016(3) 0.007(3)
C25 0.042(4) 0.046(4) 0.027(3) -0.004(3) -0.012(3) 0.004(3)
C26 0.034(3) 0.027(3) 0.030(3) 0.001(2) -0.005(2) 0.005(2)
C27 0.039(3) 0.044(4) 0.037(3) -0.003(3) 0.006(3) -0.012(3)
C28 0.063(5) 0.070(5) 0.066(5) -0.016(4) -0.027(4) -0.015(4)
C29 0.060(4) 0.062(4) 0.019(3) 0.000(3) 0.001(3) -0.015(4)
C1 0.026(3) 0.030(3) 0.026(3) -0.001(2) -0.002(2) -0.005(2)
C8A 0.026(3) 0.033(3) 0.031(3) 0.002(2) 0.001(2) -0.014(2)
C8 0.035(3) 0.046(4) 0.035(3) -0.006(3) 0.003(3) -0.014(3)
C7 0.056(4) 0.060(4) 0.035(4) -0.014(3) 0.006(3) -0.028(4)
C6 0.058(5) 0.061(5) 0.042(4) 0.005(3) -0.018(3) -0.032(4)
C5 0.045(4) 0.052(4) 0.042(4) 0.009(3) -0.010(3) -0.029(3)
C4A 0.031(3) 0.040(3) 0.035(3) 0.014(3) -0.006(3) -0.018(3)
C4 0.038(3) 0.032(3) 0.049(4) 0.012(3) -0.003(3) -0.014(3)
C3 0.047(4) 0.032(3) 0.040(4) -0.003(3) 0.001(3) -0.006(3)
C2 0.041(3) 0.029(3) 0.038(3) -0.004(3) -0.004(3) -0.009(3)
C5B 0.043(4) 0.054(4) 0.067(5) 0.025(4) -0.016(4) -0.020(4)
C4B 0.040(4) 0.043(4) 0.063(5) 0.009(4) -0.006(3) -0.011(3)
C11 0.034(3) 0.032(3) 0.026(3) -0.007(2) -0.001(2) -0.004(2)
C18A 0.031(3) 0.033(3) 0.028(3) -0.007(2) -0.003(2) -0.003(2)
C18 0.039(3) 0.039(3) 0.043(4) -0.009(3) -0.006(3) 0.003(3)
C17 0.053(4) 0.035(4) 0.057(5) -0.005(3) -0.007(3) 0.004(3)
C16 0.080(6) 0.027(3) 0.054(5) -0.001(3) -0.011(4) 0.003(4)
C15 0.065(5) 0.032(3) 0.032(3) -0.004(3) -0.005(3) -0.006(3)
C14A 0.050(4) 0.031(3) 0.023(3) -0.008(2) -0.007(3) -0.006(3)
C14 0.049(4) 0.041(4) 0.027(3) -0.007(3) 0.000(3) -0.016(3)
C13 0.040(3) 0.039(3) 0.032(3) -0.002(3) -0.003(3) -0.005(3)
C12 0.036(3) 0.030(3) 0.032(3) -0.003(2) -0.002(2) -0.006(2)
C15B 0.088(6) 0.035(4) 0.038(4) -0.008(3) 0.009(4) -0.019(4)
C14B 0.060(4) 0.044(4) 0.042(4) -0.007(3) 0.015(3) -0.021(3)

loop_
_atom_type_symbol
_atom_type_description
_atom_type_scat_dispersion_real
_atom_type_scat_dispersion_imag
_atom_type_scat_source
C C 0.0033 0.0016 'International Tables Vol C Tables 4.2.6.8 and 6.1.1.4'
H H 0.0000 0.0000 'International Tables Vol C Tables 4.2.6.8 and 6.1.1.4'
B B 0.0013 0.0007 'International Tables Vol C Tables 4.2.6.8 and 6.1.1.4'
Br Br -0.2901 2.4595 'International Tables Vol C Tables 4.2.6.8 and 6.1.1.4'

loop_
_geom_angle_atom_site_label_1
_geom_angle_atom_site_label_2
_geom_angle_atom_site_label_3
_geom_angle
C11 B1 C21 125.0(5)
C11 B1 C1 116.3(5)
C21 B1 C1 115.6(5)
C26 C21 C22 116.7(6)
C26 C21 B1 121.0(5)
C22 C21 B1 121.9(5)
C23 C22 C21 120.8(6)
C23 C22 C27 118.0(6)
C21 C22 C27 121.2(5)
C24 C23 C22 121.6(6)
C24 C23 H3 119.2
C22 C23 H3 119.2
C25 C24 C23 117.9(6)
C25 C24 C28 121.9(7)
C23 C24 C28 120.1(7)
C24 C25 C26 122.7(6)
C24 C25 H5 118.7
C26 C25 H5 118.7
C25 C26 C21 120.2(6)
C25 C26 C29 118.2(6)
C21 C26 C29 121.5(6)
C22 C27 H7A 109.5
C22 C27 H7B 109.5
H7A C27 H7B 109.5
C22 C27 H7C 109.5
H7A C27 H7C 109.5
H7B C27 H7C 109.5
C24 C28 H8A 109.5
C24 C28 H8B 109.5
H8A C28 H8B 109.5
C24 C28 H8C 109.5
H8A C28 H8C 109.5
H8B C28 H8C 109.5
C26 C29 H9A 109.5
C26 C29 H9B 109.5
H9A C29 H9B 109.5
C26 C29 H9C 109.5
H9A C29 H9C 109.5
H9B C29 H9C 109.5
C2 C1 C8A 114.5(5)
C2 C1 B1 114.6(5)
C8A C1 B1 129.2(5)
C4A C8A C1 119.3(6)
C4A C8A C8 113.2(6)
C1 C8A C8 127.4(6)
C7 C8 C8A 121.3(6)
C7 C8 Br1 118.9(5)
C8A C8 Br1 119.7(5)
C8 C7 C6 122.2(7)
C8 C7 H14 118.9
C6 C7 H14 118.9
C5 C6 C7 119.3(7)
C5 C6 H15 120.3
C7 C6 H15 120.3
C6 C5 C4A 117.6(7)
C6 C5 C5B 136.4(7)
C4A C5 C5B 105.9(7)
C8A C4A C5 126.3(6)
C8A C4A C4 123.9(6)
C5 C4A C4 109.7(6)
C3 C4 C4A 117.6(6)
C3 C4 C4B 137.3(7)
C4A C4 C4B 105.0(6)
C4 C3 C2 119.3(6)
C4 C3 H19 120.4
C2 C3 H19 120.4
C3 C2 C1 125.1(6)
C3 C2 H20 117.5
C1 C2 H20 117.5
C4B C5B C5 110.0(7)
C4B C5B H21 125.0
C5 C5B H21 125.0
C5B C4B C4 109.4(7)
C5B C4B H22 125.3
C4 C4B H22 125.3
C12 C11 C18A 115.5(5)
C12 C11 B1 111.7(5)
C18A C11 B1 131.7(5)
C14A C18A C18 112.5(5)
C14A C18A C11 117.0(5)
C18 C18A C11 130.4(6)
C17 C18 C18A 122.0(7)
C17 C18 Br2 115.5(5)
C18A C18 Br2 122.2(5)
C18 C17 C16 122.7(7)
C18 C17 H34 118.7
C16 C17 H34 118.7
C15 C16 C17 118.1(6)
C15 C16 H35 121.0
C17 C16 H35 121.0
C16 C15 C14A 118.3(7)
C16 C15 C15B 135.2(7)
C14A C15 C15B 106.5(6)
C14 C14A C18A 125.5(6)
C14 C14A C15 108.1(6)
C18A C14A C15 126.4(6)
C13 C14 C14A 117.3(6)
C13 C14 C14B 135.4(7)
C14A C14 C14B 107.2(6)
C14 C13 C12 118.7(6)
C14 C13 H39 120.7
C12 C13 H39 120.7
C13 C12 C11 125.9(6)
C13 C12 H40 117.0
C11 C12 H40 117.0
C14B C15B C15 109.8(6)
C14B C15B H41 125.1
C15 C15B H41 125.1
C15B C14B C14 108.2(6)
C15B C14B H42 125.9
C14 C14B H42 125.9

loop_
_geom_bond_atom_site_label_1
_geom_bond_atom_site_label_2
_geom_bond_distance
B1 C11 1.584(9)
B1 C21 1.587(9)
B1 C1 1.596(9)
Br1 C8 1.896(7)
Br2 C18 1.902(7)
C21 C26 1.420(8)
C21 C22 1.428(8)
C22 C23 1.394(9)
C22 C27 1.501(9)
C23 C24 1.384(10)
C23 H3 0.9500
C24 C25 1.381(10)
C24 C28 1.520(10)
C25 C26 1.390(9)
C25 H5 0.9500
C26 C29 1.527(9)
C27 H7A 0.9800
C27 H7B 0.9800
C27 H7C 0.9800
C28 H8A 0.9800
C28 H8B 0.9800
C28 H8C 0.9800
C29 H9A 0.9800
C29 H9B 0.9800
C29 H9C 0.9800
C1 C2 1.419(8)
C1 C8A 1.436(8)
C8A C4A 1.375(9)
C8A C8 1.444(9)
C8 C7 1.374(10)
C7 C6 1.393(11)
C7 H14 0.9500
C6 C5 1.360(11)
C6 H15 0.9500
C5 C4A 1.420(9)
C5 C5B 1.450(11)
C4A C4 1.433(9)
C4 C3 1.349(10)
C4 C4B 1.470(10)
C3 C2 1.404(9)
C3 H19 0.9500
C2 H20 0.9500
C5B C4B 1.349(12)
C5B H21 0.9500
C4B H22 0.9500
C11 C12 1.408(8)
C11 C18A 1.444(8)
C18A C14A 1.409(9)
C18A C18 1.436(9)
C18 C17 1.395(9)
C17 C16 1.415(11)
C17 H34 0.9500
C16 C15 1.374(11)
C16 H35 0.9500
C15 C14A 1.433(9)
C15 C15B 1.445(10)
C14A C14 1.409(9)
C14 C13 1.372(9)
C14 C14B 1.466(9)
C13 C12 1.402(9)
C13 H39 0.9500
C12 H40 0.9500
C15B C14B 1.353(11)
C15B H41 0.9500
C14B H42 0.9500

loop_
_geom_torsion_atom_site_label_1
_geom_torsion_atom_site_label_2
_geom_torsion_atom_site_label_3
_geom_torsion_atom_site_label_4
_geom_torsion
C11 B1 C21 C26 -45.4(8)
C1 B1 C21 C26 114.2(6)
C11 B1 C21 C22 141.6(5)
C1 B1 C21 C22 -58.8(7)
C26 C21 C22 C23 -0.5(8)
B1 C21 C22 C23 172.8(5)
C26 C21 C22 C27 176.5(5)
B1 C21 C22 C27 -10.2(8)
C21 C22 C23 C24 0.3(8)
C27 C22 C23 C24 -176.9(6)
C22 C23 C24 C25 0.1(9)
C22 C23 C24 C28 -179.4(6)
C23 C24 C25 C26 -0.1(9)
C28 C24 C25 C26 179.3(6)
C24 C25 C26 C21 -0.1(9)
C24 C25 C26 C29 -176.7(6)
C22 C21 C26 C25 0.4(8)
B1 C21 C26 C25 -173.0(5)
C22 C21 C26 C29 176.9(5)
B1 C21 C26 C29 3.6(8)
C11 B1 C1 C2 113.4(6)
C21 B1 C1 C2 -48.0(7)
C11 B1 C1 C8A -50.4(8)
C21 B1 C1 C8A 148.2(5)
C2 C1 C8A C4A -5.9(8)
B1 C1 C8A C4A 157.9(5)
C2 C1 C8A C8 171.0(5)
B1 C1 C8A C8 -25.2(9)
C4A C8A C8 C7 -1.9(8)
C1 C8A C8 C7 -179.0(6)
C4A C8A C8 Br1 173.5(4)
C1 C8A C8 Br1 -3.6(8)
C8A C8 C7 C6 -0.1(10)
Br1 C8 C7 C6 -175.5(5)
C8 C7 C6 C5 1.7(10)
C7 C6 C5 C4A -1.2(10)
C7 C6 C5 C5B 176.0(7)
C1 C8A C4A C5 179.8(6)
C8 C8A C4A C5 2.5(8)
C1 C8A C4A C4 3.1(8)
C8 C8A C4A C4 -174.2(5)
C6 C5 C4A C8A -1.1(9)
C5B C5 C4A C8A -179.0(6)
C6 C5 C4A C4 176.0(6)
C5B C5 C4A C4 -1.9(7)
C8A C4A C4 C3 1.4(9)
C5 C4A C4 C3 -175.8(6)
C8A C4A C4 C4B 178.6(5)
C5 C4A C4 C4B 1.4(7)
C4A C4 C3 C2 -2.5(9)
C4B C4 C3 C2 -178.6(7)
C4 C3 C2 C1 -0.7(10)
C8A C1 C2 C3 5.0(9)
B1 C1 C2 C3 -161.2(6)
C6 C5 C5B C4B -175.6(8)
C4A C5 C5B C4B 1.8(8)
C5 C5B C4B C4 -0.9(8)
C3 C4 C4B C5B 176.1(8)
C4A C4 C4B C5B -0.3(7)
C21 B1 C11 C12 122.7(6)
C1 B1 C11 C12 -36.7(7)
C21 B1 C11 C18A -44.7(9)
C1 B1 C11 C18A 155.9(6)
C12 C11 C18A C14A -2.9(8)
B1 C11 C18A C14A 164.1(6)
C12 C11 C18A C18 174.4(6)
B1 C11 C18A C18 -18.6(11)
C14A C18A C18 C17 0.9(9)
C11 C18A C18 C17 -176.5(6)
C14A C18A C18 Br2 175.5(4)
C11 C18A C18 Br2 -2.0(9)
C18A C18 C17 C16 -2.7(11)
Br2 C18 C17 C16 -177.6(6)
C18 C17 C16 C15 2.4(11)
C17 C16 C15 C14A -0.3(10)
C17 C16 C15 C15B 179.0(8)
C18 C18A C14A C14 -177.9(6)
C11 C18A C14A C14 -0.1(9)
C18 C18A C14A C15 1.2(9)
C11 C18A C14A C15 179.0(6)
C16 C15 C14A C14 177.7(6)
C15B C15 C14A C14 -1.8(7)
C16 C15 C14A C18A -1.5(10)
C15B C15 C14A C18A 179.0(6)
C18A C14A C14 C13 2.7(9)
C15 C14A C14 C13 -176.5(6)
C18A C14A C14 C14B -179.3(6)
C15 C14A C14 C14B 1.5(7)
C14A C14 C13 C12 -2.0(9)
C14B C14 C13 C12 -179.3(7)
C14 C13 C12 C11 -1.2(10)
C18A C11 C12 C13 3.8(9)
B1 C11 C12 C13 -165.8(6)
C16 C15 C15B C14B -177.9(8)
C14A C15 C15B C14B 1.5(8)
C15 C15B C14B C14 -0.6(8)
C13 C14 C14B C15B 176.9(7)
C14A C14 C14B C15B -0.6(8)
